data_1513049
loop_
_publ_author_name
'Ivanova, Bojidarka'
'Spiteller, Michael'

_publ_section_title
;
 Salts of aromatic amines: Crystal structures, spectroscopic and
 non-linear optical properties
;
_journal_name_full 'Spectrochimica Acta Part A'
_journal_page_first 849
_journal_paper_doi 10.1016/j.saa.2010.08.017
_journal_volume 77
_journal_year 2010
_chemical_formula_moiety 'C8H12NO2,C4HO4 '
_chemical_formula_sum 'C12 H13 N O6'
_chemical_formula_weight 267.23
_space_group_IT_number 14
_symmetry_cell_setting monoclinic
_symmetry_space_group_name_Hall '-P 2yn'
_symmetry_space_group_name_H-M 'P 1 21/n 1'
_atom_sites_solution_hydrogens geom
_atom_sites_solution_primary direct
_atom_sites_solution_secondary difmap
_audit_creation_method SHELXL-97
_cell_angle_alpha 90.00
_cell_angle_beta 103.372(4)
_cell_angle_gamma 90.00
_cell_formula_units_Z 8
_cell_length_a 9.0679(11)
_cell_length_b 27.725(3)
_cell_length_c 9.6311(10)
_cell_measurement_temperature 300(2)
_cell_volume 2355.7(5)
_computing_cell_refinement 'Bruker SAINT'
_computing_data_collection 'Bruker GIS'
_computing_data_reduction 'Bruker SAINT'
_computing_molecular_graphics 'Bruker APEX2'
_computing_structure_refinement 'SHELXL-97 (Sheldrick, 2008)'
_computing_structure_solution 'SHELXS-97 (Sheldrick, 2008)'
_diffrn_ambient_temperature 300(2)
_diffrn_measured_fraction_theta_full 0.996
_diffrn_measured_fraction_theta_max 0.996
_diffrn_measurement_device_type 'Bruker SMART X2S'
_diffrn_measurement_method '\w scans'
_diffrn_radiation_monochromator 'doubly curved silicon crystal'
_diffrn_radiation_source 'micro-focus sealed tube'
_diffrn_radiation_type MoK\a
_diffrn_radiation_wavelength 0.71073
_diffrn_reflns_av_R_equivalents 0.0296
_diffrn_reflns_av_sigmaI/netI 0.0324
_diffrn_reflns_limit_h_max 10
_diffrn_reflns_limit_h_min -10
_diffrn_reflns_limit_k_max 32
_diffrn_reflns_limit_k_min -32
_diffrn_reflns_limit_l_max 11
_diffrn_reflns_limit_l_min -8
_diffrn_reflns_number 14810
_diffrn_reflns_theta_full 25.06
_diffrn_reflns_theta_max 25.06
_diffrn_reflns_theta_min 2.29
_exptl_absorpt_coefficient_mu 0.122
_exptl_absorpt_correction_T_max 0.9771
_exptl_absorpt_correction_T_min 0.9503
_exptl_absorpt_correction_type multi-scan
_exptl_crystal_colour colorless
_exptl_crystal_density_diffrn 1.507
_exptl_crystal_density_method 'not measured'
_exptl_crystal_description plate
_exptl_crystal_F_000 1120
_exptl_crystal_size_max 0.42
_exptl_crystal_size_mid 0.35
_exptl_crystal_size_min 0.19
_refine_diff_density_max 1.118
_refine_diff_density_min -0.442
_refine_diff_density_rms 0.058
_refine_ls_extinction_method none
_refine_ls_goodness_of_fit_ref 0.837
_refine_ls_hydrogen_treatment constr
_refine_ls_matrix_type full
_refine_ls_number_parameters 351
_refine_ls_number_reflns 4164
_refine_ls_number_restraints 0
_refine_ls_restrained_S_all 0.837
_refine_ls_R_factor_all 0.0821
_refine_ls_R_factor_gt 0.0630
_refine_ls_shift/su_max 0.024
_refine_ls_shift/su_mean 0.017
_refine_ls_structure_factor_coef Fsqd
_refine_ls_weighting_details 'calc w=1/[\s^2^(Fo^2^)+(0.1283P)^2^+4.9612P] where P=(Fo^2^+2Fc^2^)/3'
_refine_ls_weighting_scheme calc
_refine_ls_wR_factor_gt 0.1801
_refine_ls_wR_factor_ref 0.1971
_reflns_number_gt 3224
_reflns_number_total 4164
_reflns_threshold_expression >2sigma(I)
_cod_data_source_file Struct-58.cif
_cod_data_source_block bi58
_cod_depositor_comments
;
The following automatic conversions were performed:

'_symmetry_cell_setting' value 'Monoclinic' changed to 'monoclinic'
according to the built-in table from CIF Core dictionary named
'cif_core.dic' version 2.4.1 from 2010-06-29.

Automatic conversion script
Id: cif_fix_values 1891 2012-01-12 08:04:46Z andrius 
;
_cod_original_sg_symbol_H-M 'P 21/n'
_cod_database_code 1513049

loop_
_symmetry_equiv_pos_as_xyz
'x, y, z'
'-x+1/2, y+1/2, -z+1/2'
'-x, -y, -z'
'x-1/2, -y-1/2, z-1/2'

loop_
_atom_site_label
_atom_site_type_symbol
_atom_site_fract_x
_atom_site_fract_y
_atom_site_fract_z
_atom_site_U_iso_or_equiv
_atom_site_adp_type
_atom_site_occupancy
_atom_site_symmetry_multiplicity
_atom_site_calc_flag
_atom_site_refinement_flags
O1 O 0.7013(3) 0.10916(8) -0.1141(3) 0.0413(6) Uani 1 1 d .
O2 O 0.5941(2) 0.01282(8) 0.2356(2) 0.0358(5) Uani 1 1 d .
O3 O 0.3953(2) 0.07275(9) -0.0299(2) 0.0386(6) Uani 1 1 d .
O4 O 0.9006(2) 0.04143(10) 0.1242(3) 0.0450(6) Uani 1 1 d .
H1 H 0.9164 0.0203 0.1852 0.068 Uiso 1 1 calc R
O5 O 0.0253(3) -0.32271(9) 0.6882(3) 0.0540(7) Uani 1 1 d .
H2 H -0.0443 -0.3420 0.6624 0.081 Uiso 1 1 calc R
N1 N -0.2618(3) -0.07656(10) 0.3342(3) 0.0370(7) Uani 1 1 d .
H3 H -0.3359 -0.0701 0.3780 0.056 Uiso 1 1 calc R
H4 H -0.2993 -0.0773 0.2403 0.056 Uiso 1 1 calc R
H5 H -0.1910 -0.0538 0.3552 0.056 Uiso 1 1 calc R
O7 O -0.1036(3) -0.09519(9) 0.6228(3) 0.0439(6) Uani 1 1 d .
H6 H -0.0154 -0.0950 0.6153 0.066 Uiso 1 1 calc R
O8 O -0.0027(2) -0.01614(9) 0.3242(3) 0.0413(6) Uani 1 1 d .
O9 O 0.3123(2) 0.01067(9) 0.2317(3) 0.0391(6) Uani 1 1 d .
H7 H 0.4039 0.0091 0.2383 0.059 Uiso 1 1 calc R
O10 O 0.1808(3) -0.08860(9) 0.5634(3) 0.0430(6) Uani 1 1 d .
N2 N 1.1674(4) 0.09834(11) 1.1033(3) 0.0475(8) Uani 1 1 d .
H8 H 1.1479 0.0980 1.1897 0.071 Uiso 1 1 calc R
H9 H 1.2533 0.0825 1.1057 0.071 Uiso 1 1 calc R
H10 H 1.0918 0.0842 1.0413 0.071 Uiso 1 1 calc R
O12 O 0.9862(3) 0.13328(9) 0.8576(3) 0.0489(7) Uani 1 1 d .
H11 H 0.8983 0.1258 0.8561 0.073 Uiso 1 1 calc R
O6 O 0.4910(3) -0.06505(10) 0.4691(3) 0.0471(7) Uani 1 1 d .
O11 O 1.0623(5) 0.35853(11) 0.7690(3) 0.0848(12) Uani 1 1 d .
H12 H 1.1331 0.3738 0.8178 0.127 Uiso 1 1 calc R
C1 C 0.6727(4) 0.08129(11) -0.0226(3) 0.0306(7) Uani 1 1 d .
C2 C 0.7581(3) 0.05093(11) 0.0892(3) 0.0294(7) Uani 1 1 d .
C3 C 0.6238(3) 0.03796(10) 0.1358(3) 0.0281(7) Uani 1 1 d .
C4 C 0.5313(3) 0.06604(11) 0.0176(3) 0.0284(7) Uani 1 1 d .
C5 C -0.0257(4) -0.27716(11) 0.6515(3) 0.0327(7) Uani 1 1 d .
C6 C -0.1749(4) -0.26782(12) 0.5820(4) 0.0377(8) Uani 1 1 d .
H13 H -0.2433 -0.2931 0.5582 0.045 Uiso 1 1 calc R
C7 C -0.2216(3) -0.22139(12) 0.5484(4) 0.0368(8) Uani 1 1 d .
H14 H -0.3220 -0.2157 0.5021 0.044 Uiso 1 1 calc R
C8 C -0.1230(3) -0.18279(11) 0.5815(3) 0.0321(7) Uani 1 1 d .
C9 C -0.1826(4) -0.13260(12) 0.5393(4) 0.0361(8) Uani 1 1 d .
H15 H -0.2865 -0.1316 0.5526 0.043 Uiso 1 1 calc R
C10 C -0.1934(4) -0.12430(12) 0.3830(4) 0.0371(8) Uani 1 1 d .
H16 H -0.0928 -0.1261 0.3646 0.044 Uiso 1 1 calc R
H17 H -0.2545 -0.1496 0.3285 0.044 Uiso 1 1 calc R
C11 C 0.0268(4) -0.19266(12) 0.6498(4) 0.0377(8) Uani 1 1 d .
H18 H 0.0956 -0.1674 0.6724 0.045 Uiso 1 1 calc R
C12 C 0.0754(4) -0.23930(12) 0.6847(4) 0.0383(8) Uani 1 1 d .
H19 H 0.1758 -0.2452 0.7305 0.046 Uiso 1 1 calc R
C13 C 0.1378(3) -0.02792(11) 0.3647(3) 0.0292(7) Uani 1 1 d .
C14 C 0.2760(3) -0.01692(11) 0.3269(3) 0.0290(7) Uani 1 1 d .
C15 C 0.3599(4) -0.05054(11) 0.4318(3) 0.0318(7) Uani 1 1 d .
C16 C 0.2160(3) -0.06144(11) 0.4744(3) 0.0316(7) Uani 1 1 d .
C17 C 1.1831(5) 0.14888(15) 1.0586(5) 0.0622(12) Uani 1 1 d .
H20 H 1.2154 0.1690 1.1426 0.075 Uiso 1 1 calc R
H21 H 1.2603 0.1506 1.0038 0.075 Uiso 1 1 calc R
C18 C 1.0403(5) 0.16695(14) 0.9727(5) 0.0557(10) Uani 1 1 d .
H22 H 0.9665 0.1682 1.0326 0.067 Uiso 1 1 calc R
C19 C 1.0563(4) 0.21766(12) 0.9143(4) 0.0378(8) Uani 1 1 d .
C20 C 1.1163(4) 0.25440(12) 1.0086(4) 0.0362(8) Uani 1 1 d .
H23 H 1.1553 0.2471 1.1044 0.043 Uiso 1 1 calc R
C21 C 1.1194(4) 0.30160(12) 0.9632(4) 0.0406(8) Uani 1 1 d .
H24 H 1.1594 0.3257 1.0280 0.049 Uiso 1 1 calc R
C22 C 1.0628(4) 0.31275(12) 0.8212(4) 0.0420(8) Uani 1 1 d .
C23 C 1.0046(4) 0.27666(12) 0.7254(4) 0.0358(8) Uani 1 1 d .
H25 H 0.9672 0.2841 0.6296 0.043 Uiso 1 1 calc R
C24 C 1.0017(4) 0.22983(12) 0.7708(4) 0.0355(8) Uani 1 1 d .
H26 H 0.9628 0.2058 0.7051 0.043 Uiso 1 1 calc R

loop_
_atom_site_aniso_label
_atom_site_aniso_U_11
_atom_site_aniso_U_22
_atom_site_aniso_U_33
_atom_site_aniso_U_23
_atom_site_aniso_U_13
_atom_site_aniso_U_12
O1 0.0433(13) 0.0381(13) 0.0461(14) 0.0116(11) 0.0176(11) -0.0005(10)
O2 0.0328(12) 0.0391(13) 0.0367(13) 0.0118(10) 0.0109(10) 0.0005(10)
O3 0.0285(12) 0.0499(15) 0.0366(13) 0.0056(11) 0.0058(10) 0.0036(10)
O4 0.0288(12) 0.0547(16) 0.0523(16) 0.0197(12) 0.0109(11) 0.0034(11)
O5 0.0394(14) 0.0337(13) 0.080(2) 0.0032(13) -0.0038(13) 0.0077(11)
N1 0.0310(14) 0.0389(16) 0.0397(16) 0.0085(13) 0.0052(12) 0.0022(12)
O7 0.0446(14) 0.0427(14) 0.0454(14) -0.0002(11) 0.0123(12) -0.0067(11)
O8 0.0227(11) 0.0449(14) 0.0554(15) 0.0153(12) 0.0069(10) 0.0017(10)
O9 0.0298(12) 0.0447(14) 0.0444(14) 0.0173(11) 0.0116(10) 0.0036(10)
O10 0.0406(13) 0.0410(14) 0.0480(15) 0.0175(12) 0.0114(11) -0.0028(11)
N2 0.0519(18) 0.0421(17) 0.0529(19) 0.0146(15) 0.0212(15) 0.0089(14)
O12 0.0500(16) 0.0385(14) 0.0567(16) -0.0061(12) 0.0094(13) -0.0105(11)
O6 0.0303(13) 0.0590(16) 0.0524(15) 0.0170(13) 0.0101(11) 0.0154(11)
O11 0.132(3) 0.0405(16) 0.059(2) 0.0184(14) -0.0248(19) -0.0329(18)
C1 0.0349(17) 0.0262(15) 0.0327(17) -0.0001(13) 0.0118(13) -0.0010(13)
C2 0.0283(16) 0.0279(16) 0.0324(17) -0.0007(13) 0.0075(13) -0.0004(12)
C3 0.0296(15) 0.0238(15) 0.0313(16) -0.0017(13) 0.0077(13) -0.0015(12)
C4 0.0311(16) 0.0280(15) 0.0262(15) -0.0016(12) 0.0069(12) -0.0008(12)
C5 0.0309(16) 0.0317(17) 0.0361(18) 0.0022(14) 0.0088(13) 0.0053(13)
C6 0.0274(16) 0.0338(18) 0.050(2) 0.0010(15) 0.0038(14) -0.0052(13)
C7 0.0207(15) 0.0353(18) 0.051(2) 0.0046(15) 0.0012(14) 0.0016(13)
C8 0.0294(16) 0.0336(17) 0.0346(17) 0.0056(14) 0.0097(13) 0.0005(13)
C9 0.0319(17) 0.0328(18) 0.045(2) 0.0034(15) 0.0110(14) -0.0010(13)
C10 0.0379(18) 0.0323(17) 0.0376(19) 0.0015(14) 0.0019(14) 0.0019(14)
C11 0.0264(16) 0.0366(18) 0.049(2) 0.0042(15) 0.0060(14) -0.0074(13)
C12 0.0226(15) 0.0428(19) 0.047(2) 0.0035(16) 0.0025(14) 0.0034(14)
C13 0.0241(15) 0.0263(15) 0.0362(17) 0.0024(13) 0.0047(12) -0.0006(12)
C14 0.0266(15) 0.0300(16) 0.0300(16) 0.0027(13) 0.0059(12) 0.0004(12)
C15 0.0325(17) 0.0299(16) 0.0333(17) 0.0032(13) 0.0086(13) 0.0037(13)
C16 0.0295(16) 0.0293(16) 0.0360(18) 0.0032(14) 0.0077(13) 0.0000(13)
C17 0.077(3) 0.043(2) 0.060(3) 0.016(2) 0.003(2) -0.002(2)
C18 0.058(2) 0.044(2) 0.058(3) 0.0017(19) 0.002(2) -0.0052(18)
C19 0.0348(17) 0.0342(18) 0.0404(19) 0.0019(15) 0.0005(15) 0.0036(14)
C20 0.0321(17) 0.0406(19) 0.0330(17) 0.0025(14) 0.0018(14) 0.0016(14)
C21 0.0430(19) 0.0364(19) 0.0376(19) -0.0032(15) -0.0004(15) -0.0064(15)
C22 0.047(2) 0.0343(18) 0.041(2) 0.0077(16) 0.0031(16) -0.0090(15)
C23 0.0329(17) 0.045(2) 0.0294(17) 0.0029(15) 0.0074(13) -0.0013(14)
C24 0.0303(16) 0.0358(18) 0.0377(18) -0.0073(14) 0.0021(14) 0.0031(13)

loop_
_atom_type_symbol
_atom_type_description
_atom_type_scat_dispersion_real
_atom_type_scat_dispersion_imag
_atom_type_scat_source
C C 0.0033 0.0016 'International Tables Vol C Tables 4.2.6.8 and 6.1.1.4'
H H 0.0000 0.0000 'International Tables Vol C Tables 4.2.6.8 and 6.1.1.4'
N N 0.0061 0.0033 'International Tables Vol C Tables 4.2.6.8 and 6.1.1.4'
O O 0.0106 0.0060 'International Tables Vol C Tables 4.2.6.8 and 6.1.1.4'

loop_
_geom_angle_atom_site_label_1
_geom_angle_atom_site_label_2
_geom_angle_atom_site_label_3
_geom_angle
C2 O4 H1 109.5
C5 O5 H2 109.5
C10 N1 H3 109.5
C10 N1 H4 109.5
H3 N1 H4 109.5
C10 N1 H5 109.5
H3 N1 H5 109.5
H4 N1 H5 109.5
C9 O7 H6 109.5
C14 O9 H7 109.5
C17 N2 H8 109.5
C17 N2 H9 109.5
H8 N2 H9 109.5
C17 N2 H10 109.5
H8 N2 H10 109.5
H9 N2 H10 109.5
C18 O12 H11 109.5
C22 O11 H12 109.4
O1 C1 C2 136.7(3)
O1 C1 C4 134.1(3)
C2 C1 C4 89.2(2)
O4 C2 C3 137.7(3)
O4 C2 C1 130.5(3)
C3 C2 C1 91.8(2)
O2 C3 C2 136.0(3)
O2 C3 C4 134.1(3)
C2 C3 C4 89.9(2)
O3 C4 C3 135.5(3)
O3 C4 C1 135.6(3)
C3 C4 C1 88.9(2)
O5 C5 C12 118.5(3)
O5 C5 C6 122.2(3)
C12 C5 C6 119.4(3)
C7 C6 C5 120.2(3)
C7 C6 H13 119.9
C5 C6 H13 119.9
C6 C7 C8 121.6(3)
C6 C7 H14 119.2
C8 C7 H14 119.2
C7 C8 C11 117.7(3)
C7 C8 C9 118.5(3)
C11 C8 C9 123.8(3)
O7 C9 C10 111.6(3)
O7 C9 C8 115.0(3)
C10 C9 C8 110.3(3)
O7 C9 H15 106.5
C10 C9 H15 106.5
C8 C9 H15 106.5
N1 C10 C9 112.2(3)
N1 C10 H16 109.2
C9 C10 H16 109.2
N1 C10 H17 109.2
C9 C10 H17 109.2
H16 C10 H17 107.9
C12 C11 C8 121.3(3)
C12 C11 H18 119.3
C8 C11 H18 119.3
C5 C12 C11 119.8(3)
C5 C12 H19 120.1
C11 C12 H19 120.1
O8 C13 C14 137.8(3)
O8 C13 C16 131.5(3)
C14 C13 C16 90.7(2)
O9 C14 C13 134.0(3)
O9 C14 C15 133.9(3)
C13 C14 C15 92.0(2)
O6 C15 C14 136.8(3)
O6 C15 C16 134.9(3)
C14 C15 C16 88.3(2)
O10 C16 C13 136.7(3)
O10 C16 C15 134.4(3)
C13 C16 C15 88.9(2)
C18 C17 N2 111.0(4)
C18 C17 H20 109.5
N2 C17 H20 109.5
C18 C17 H21 109.4
N2 C17 H21 109.4
H20 C17 H21 108.0
O12 C18 C17 108.3(4)
O12 C18 C19 110.8(3)
C17 C18 C19 112.1(3)
O12 C18 H22 108.5
C17 C18 H22 108.5
C19 C18 H22 108.5
C20 C19 C24 117.7(3)
C20 C19 C18 119.2(3)
C24 C19 C18 122.8(3)
C21 C20 C19 121.4(3)
C21 C20 H23 119.3
C19 C20 H23 119.3
C22 C21 C20 119.7(3)
C22 C21 H24 120.1
C20 C21 H24 120.1
O11 C22 C21 122.8(3)
O11 C22 C23 117.4(3)
C21 C22 C23 119.8(3)
C24 C23 C22 120.4(3)
C24 C23 H25 119.8
C22 C23 H25 119.8
C23 C24 C19 121.0(3)
C23 C24 H26 119.5
C19 C24 H26 119.5

loop_
_geom_bond_atom_site_label_1
_geom_bond_atom_site_label_2
_geom_bond_distance
O1 C1 1.244(4)
O2 C3 1.266(4)
O3 C4 1.227(4)
O4 C2 1.284(4)
O4 H1 0.8200
O5 C5 1.363(4)
O5 H2 0.8200
N1 C10 1.491(4)
N1 H3 0.8900
N1 H4 0.8900
N1 H5 0.8900
O7 C9 1.403(4)
O7 H6 0.8200
O8 C13 1.285(4)
O9 C14 1.293(4)
O9 H7 0.8200
O10 C16 1.237(4)
N2 C17 1.482(5)
N2 H8 0.8900
N2 H9 0.8900
N2 H10 0.8900
O12 C18 1.445(5)
O12 H11 0.8200
O6 C15 1.228(4)
O11 C22 1.365(4)
O11 H12 0.8200
C1 C2 1.443(4)
C1 C4 1.484(4)
C2 C3 1.438(4)
C3 C4 1.471(4)
C5 C12 1.381(5)
C5 C6 1.388(5)
C6 C7 1.370(5)
C6 H13 0.9300
C7 C8 1.384(5)
C7 H14 0.9300
C8 C11 1.393(4)
C8 C9 1.514(4)
C9 C10 1.503(5)
C9 H15 0.9800
C10 H16 0.9700
C10 H17 0.9700
C11 C12 1.382(5)
C11 H18 0.9300
C12 H19 0.9300
C13 C14 1.417(4)
C13 C16 1.462(4)
C14 C15 1.454(4)
C15 C16 1.486(4)
C17 C18 1.455(6)
C17 H20 0.9700
C17 H21 0.9700
C18 C19 1.534(5)
C18 H22 0.9800
C19 C20 1.389(5)
C19 C24 1.397(5)
C20 C21 1.382(5)
C20 H23 0.9300
C21 C22 1.380(5)
C21 H24 0.9300
C22 C23 1.380(5)
C23 C24 1.372(5)
C23 H25 0.9300
C24 H26 0.9300
